data_7702341
loop_
_publ_author_name
'Bligh, S. W. Annie'
'Drew, Michael G. B.'
'Martin, Noreen'
'Maubert, Beatrice'
'Nelson, Jane'

_publ_section_title
;
 A gadolinium cryptate with two coordinated water molecules
;
_journal_issue 22
_journal_name_full 'Journal of the Chemical Society, Dalton Transactions'
_journal_page_first 3711
_journal_paper_doi 10.1039/a805859h
_journal_year 1998
_chemical_formula_moiety '[Gd(imBT)(H2O)2](NO3)3.2H2O'
_chemical_formula_sum 'C18 H38 Gd N11 O13'
_chemical_formula_weight 773.84
_space_group_IT_number 33
_space_group_name_Hall 'P -2ac -2n'
_space_group_name_H-M_alt 'P n 21 a'
_symmetry_cell_setting orthorhombic
_symmetry_space_group_name_H-M 'P n 21 a'
_atom_sites_solution_hydrogens geom
_atom_sites_solution_primary direct
_atom_sites_solution_secondary difmap
_audit_creation_method SHELXL-97
_cell_angle_alpha 90.00
_cell_angle_beta 90.00
_cell_angle_gamma 90.00
_cell_formula_units_Z 4
_cell_length_a 15.798(12)
_cell_length_b 14.100(12)
_cell_length_c 13.736(12)
_cell_measurement_reflns_used all
_cell_measurement_temperature 293(2)
_cell_volume 3060(4)
_computing_cell_refinement XDS
_computing_data_collection 'XDS (Kabsch, 1991)'
_computing_data_reduction XDS
_computing_molecular_graphics PLATON(Spek,1994)
_computing_structure_refinement 'SHELXL-93 (Sheldrick, 1993)'
_computing_structure_solution 'SHELXS-86 (Sheldrick, 1990)'
_diffrn_ambient_temperature 293(2)
_diffrn_measured_fraction_theta_full 0.942
_diffrn_measurement_device 'Marresearch Image Plate'
_diffrn_measurement_method '95 frames at 2^o intervals, counting time 2 min.'
_diffrn_radiation_monochromator graphite
_diffrn_radiation_source 'fine-focus sealed tube'
_diffrn_radiation_type MoK\a
_diffrn_radiation_wavelength 0.71070
_diffrn_reflns_av_R_equivalents 0.0372
_diffrn_reflns_av_sigmaI/netI 0.0373
_diffrn_reflns_limit_h_max 18
_diffrn_reflns_limit_h_min -18
_diffrn_reflns_limit_k_max 16
_diffrn_reflns_limit_k_min -16
_diffrn_reflns_limit_l_max 16
_diffrn_reflns_limit_l_min 0
_diffrn_reflns_number 8254
_diffrn_reflns_theta_full 25.03
_diffrn_reflns_theta_max 25.03
_diffrn_reflns_theta_min 2.44
_exptl_absorpt_coefficient_mu 2.244
_exptl_crystal_density_diffrn 1.680
_exptl_crystal_density_method 'not measured'
_exptl_crystal_F_000 1564
_exptl_crystal_size_max 0.30
_exptl_crystal_size_mid 0.30
_exptl_crystal_size_min 0.25
_refine_diff_density_max 2.166
_refine_diff_density_min -1.601
_refine_diff_density_rms 0.145
_refine_ls_abs_structure_details 'Flack H D (1983), Acta Cryst. A39, 876-881'
_refine_ls_abs_structure_Flack 0.44(3)
_refine_ls_extinction_coef 0.0108(9)
_refine_ls_extinction_expression Fc^*^=kFc[1+0.001xFc^2^\l^3^/sin(2\q)]^-1/4^
_refine_ls_extinction_method SHELXL
_refine_ls_goodness_of_fit_ref 1.079
_refine_ls_hydrogen_treatment mixed
_refine_ls_matrix_type full
_refine_ls_number_parameters 404
_refine_ls_number_reflns 4545
_refine_ls_number_restraints 11
_refine_ls_restrained_S_all 1.078
_refine_ls_R_factor_all 0.0520
_refine_ls_R_factor_gt 0.0422
_refine_ls_shift/su_max 0.145
_refine_ls_shift/su_mean 0.010
_refine_ls_structure_factor_coef Fsqd
_refine_ls_weighting_details 'w=1/[\s^2^(Fo^2^)+(0.1100P)^2^+1.7626P] where P=(Fo^2^+2Fc^2^)/3'
_refine_ls_weighting_scheme calc
_refine_ls_wR_factor_gt 0.1299
_refine_ls_wR_factor_ref 0.1435
_reflns_number_gt 3911
_reflns_number_total 4545
_reflns_threshold_expression >2sigma(I)
_cod_data_source_file 805859h.txt
_cod_data_source_block 2
_cod_depositor_comments
;
The following automatic conversions were performed:

data item '_refine_ls_weighting_scheme' value 'calc
w=1/[\s^2^(Fo^2^)+(0.1100P)^2^+1.7626P] where P=(Fo^2^+2Fc^2^)/3' was
changed to 'calc'. A new data item '_refine_ls_weighting_details' was
created with the value set to
'w=1/[\s^2^(Fo^2^)+(0.1100P)^2^+1.7626P] where P=(Fo^2^+2Fc^2^)/3'.

Automatic conversion script
Id: cif_fix_values 6909 2019-04-08 15:41:33Z antanas 
;
_cod_original_sg_symbol_H-M Pn21a
_cod_database_code 7702341

loop_
_symmetry_equiv_pos_as_xyz
'x, y, z'
'-x+1/2, y+1/2, z+1/2'
'-x, y+1/2, -z'
'x+1/2, y, -z+1/2'

loop_
_atom_site_label
_atom_site_type_symbol
_atom_site_fract_x
_atom_site_fract_y
_atom_site_fract_z
_atom_site_U_iso_or_equiv
_atom_site_adp_type
_atom_site_occupancy
_atom_site_calc_flag
_atom_site_refinement_flags
Gd1 Gd 0.267014(18) 0.24763(8) 0.47795(2) 0.0307(2) Uani 1 d D
N100 N 0.1398(5) 0.3273(7) 0.6148(7) 0.059(2) Uani 1 d .
C1A C 0.0547(6) 0.2730(9) 0.6079(10) 0.073(4) Uani 1 d .
H1A1 H 0.0464 0.2369 0.6673 0.087 Uiso 1 calc R
H1A2 H 0.0088 0.3184 0.6029 0.087 Uiso 1 calc R
C2A C 0.0512(9) 0.2076(11) 0.5234(8) 0.068(4) Uani 1 d .
H2A1 H 0.0047 0.1633 0.5313 0.081 Uiso 1 calc R
H2A2 H 0.0419 0.2433 0.4640 0.081 Uiso 1 calc R
N3A N 0.1305(6) 0.1563(7) 0.5174(6) 0.050(2) Uani 1 d .
C4A C 0.1298(11) 0.0622(10) 0.5217(9) 0.063(4) Uani 1 d .
H4A H 0.0807 0.0286 0.5359 0.076 Uiso 1 calc R
C5A C 0.2100(11) 0.0142(10) 0.5029(11) 0.065(3) Uani 1 d .
H5A H 0.2131 -0.0516 0.5055 0.078 Uiso 1 calc R
N6A N 0.2772(7) 0.0636(8) 0.4827(7) 0.049(3) Uani 1 d .
C7A C 0.3510(9) 0.0119(8) 0.4511(10) 0.063(3) Uani 1 d .
H7A1 H 0.3388 -0.0555 0.4483 0.075 Uiso 1 calc R
H7A2 H 0.3975 0.0219 0.4961 0.075 Uiso 1 calc R
C8A C 0.3750(7) 0.0504(7) 0.3467(9) 0.060(3) Uani 1 d .
H8A1 H 0.4226 0.0151 0.3209 0.072 Uiso 1 calc R
H8A2 H 0.3274 0.0427 0.3027 0.072 Uiso 1 calc R
C1B C 0.1287(9) 0.4254(9) 0.5865(12) 0.076(4) Uani 1 d .
H1B1 H 0.1799 0.4604 0.6015 0.091 Uiso 1 calc R
H1B2 H 0.0829 0.4529 0.6242 0.091 Uiso 1 calc R
C2B C 0.1089(12) 0.4360(13) 0.4786(12) 0.084(6) Uani 1 d .
H2B1 H 0.0572 0.4023 0.4629 0.101 Uiso 1 calc R
H2B2 H 0.1010 0.5025 0.4626 0.101 Uiso 1 calc R
N3B N 0.1815(6) 0.3959(6) 0.4213(7) 0.052(2) Uani 1 d .
C4B C 0.2126(8) 0.4463(8) 0.3585(11) 0.069(3) Uani 1 d .
H4B H 0.1912 0.5068 0.3477 0.083 Uiso 1 calc R
C5B C 0.2848(9) 0.4110(8) 0.2993(9) 0.066(3) Uani 1 d .
H5B H 0.2991 0.4412 0.2413 0.080 Uiso 1 calc R
N6B N 0.3274(6) 0.3389(6) 0.3283(6) 0.055(2) Uani 1 d .
C7B C 0.3977(9) 0.3025(11) 0.2622(9) 0.064(4) Uani 1 d .
H7B1 H 0.3917 0.3290 0.1974 0.077 Uiso 1 calc R
H7B2 H 0.4526 0.3207 0.2877 0.077 Uiso 1 calc R
C8B C 0.3900(10) 0.1954(11) 0.2587(10) 0.062(4) Uani 1 d .
H8B1 H 0.3357 0.1785 0.2305 0.074 Uiso 1 calc R
H8B2 H 0.4340 0.1701 0.2169 0.074 Uiso 1 calc R
C1C C 0.1731(9) 0.3219(9) 0.7138(10) 0.076(4) Uani 1 d .
H1C1 H 0.1279 0.3324 0.7603 0.092 Uiso 1 calc R
H1C2 H 0.2156 0.3707 0.7234 0.092 Uiso 1 calc R
C2C C 0.2132(9) 0.2218(10) 0.7304(7) 0.069(4) Uani 1 d .
H2C1 H 0.2332 0.2153 0.7969 0.083 Uiso 1 calc R
H2C2 H 0.1722 0.1722 0.7174 0.083 Uiso 1 calc R
N3C N 0.2850(6) 0.2165(6) 0.6606(5) 0.053(2) Uani 1 d .
C4C C 0.3595(8) 0.2077(8) 0.6981(8) 0.062(3) Uani 1 d .
H4C H 0.3671 0.1981 0.7645 0.074 Uiso 1 calc R
C5C C 0.4324(7) 0.2134(7) 0.6306(9) 0.061(3) Uani 1 d .
H5C H 0.4877 0.2093 0.6536 0.073 Uiso 1 calc R
N6C N 0.4178(5) 0.2238(6) 0.5431(7) 0.052(3) Uani 1 d .
C7C C 0.4886(7) 0.2337(10) 0.4762(8) 0.058(3) Uani 1 d .
H7C1 H 0.5411 0.2262 0.5119 0.070 Uiso 1 calc R
H7C2 H 0.4880 0.2970 0.4486 0.070 Uiso 1 calc R
C8C C 0.4854(6) 0.1621(9) 0.3954(10) 0.068(3) Uani 1 d .
H8C1 H 0.5234 0.1815 0.3437 0.081 Uiso 1 calc R
H8C2 H 0.5046 0.1012 0.4197 0.081 Uiso 1 calc R
N200 N 0.3971(5) 0.1519(6) 0.3551(6) 0.0477(18) Uani 1 d .
O100 O 0.1927(5) 0.1992(5) 0.3281(5) 0.0507(16) Uani 1 d D
H1 H 0.166(5) 0.254(4) 0.323(5) 0.061 Uiso 1 d D
H2 H 0.161(5) 0.158(5) 0.358(5) 0.061 Uiso 1 d D
O200 O 0.3271(5) 0.3917(5) 0.5468(5) 0.0469(15) Uani 1 d D
H3 H 0.355(5) 0.361(4) 0.595(5) 0.056 Uiso 1 d D
H4 H 0.279(3) 0.410(5) 0.577(7) 0.056 Uiso 1 d D
N400 N 0.1940(6) 0.7496(19) 0.4938(6) 0.061(2) Uani 1 d .
O401 O 0.2744(7) 0.7640(19) 0.4979(11) 0.086(6) Uani 1 d .
O402 O 0.1670(10) 0.6741(8) 0.4511(10) 0.107(4) Uani 1 d .
O403 O 0.1424(11) 0.8016(10) 0.5295(9) 0.113(5) Uani 1 d .
N300 N 0.6016(5) -0.0198(6) 0.2367(7) 0.055(2) Uani 1 d .
O301 O 0.5716(6) -0.0864(6) 0.2820(8) 0.084(3) Uani 1 d .
O303 O 0.5597(9) 0.0272(10) 0.1797(10) 0.115(4) Uani 1 d .
O302 O 0.6706(6) 0.0154(11) 0.2572(10) 0.124(5) Uani 1 d .
N500 N 0.4975(7) 0.5153(8) 0.2845(11) 0.075(3) Uani 1 d .
O501 O 0.5368(19) 0.508(3) 0.212(2) 0.284(17) Uani 1 d .
O502 O 0.4347(8) 0.5639(8) 0.2785(13) 0.127(5) Uani 1 d .
O503 O 0.5238(15) 0.4803(10) 0.3551(16) 0.208(11) Uani 1 d .
O700 O 0.1495(6) 0.3204(7) 0.1760(7) 0.081(2) Uani 1 d .
O800 O 0.3455(9) 0.5634(7) 0.4683(7) 0.088(3) Uani 1 d .

loop_
_atom_site_aniso_label
_atom_site_aniso_U_11
_atom_site_aniso_U_22
_atom_site_aniso_U_33
_atom_site_aniso_U_23
_atom_site_aniso_U_13
_atom_site_aniso_U_12
Gd1 0.0320(3) 0.0270(3) 0.0331(3) 0.0003(3) -0.00267(10) -0.0020(3)
N100 0.045(4) 0.070(5) 0.062(5) -0.014(5) 0.007(4) -0.012(4)
C1A 0.044(5) 0.085(11) 0.091(7) -0.023(7) 0.018(5) -0.012(5)
C2A 0.050(7) 0.085(9) 0.069(8) -0.028(6) 0.003(5) -0.014(6)
N3A 0.055(5) 0.041(5) 0.054(5) -0.016(4) 0.003(3) -0.014(4)
C4A 0.080(10) 0.039(7) 0.069(9) -0.011(6) 0.014(6) -0.014(7)
C5A 0.093(9) 0.040(7) 0.061(6) -0.012(6) -0.002(8) -0.012(7)
N6A 0.070(7) 0.026(5) 0.051(7) 0.004(4) -0.004(3) -0.004(4)
C7A 0.076(8) 0.035(5) 0.077(7) -0.005(6) -0.018(6) 0.007(5)
C8A 0.060(6) 0.046(5) 0.074(7) -0.022(5) -0.001(5) 0.005(4)
C1B 0.064(7) 0.065(8) 0.098(10) -0.002(8) 0.000(7) 0.025(6)
C2B 0.069(10) 0.061(9) 0.123(16) -0.012(9) -0.009(9) 0.011(8)
N3B 0.056(5) 0.038(4) 0.063(5) 0.006(4) -0.008(4) 0.007(4)
C4B 0.068(7) 0.045(6) 0.093(9) -0.017(7) -0.032(7) -0.004(5)
C5B 0.097(8) 0.049(6) 0.053(6) 0.010(6) -0.008(6) -0.029(6)
N6B 0.055(5) 0.053(5) 0.056(5) -0.006(4) 0.002(4) -0.014(4)
C7B 0.056(7) 0.089(10) 0.047(6) 0.000(7) 0.011(6) -0.017(7)
C8B 0.062(7) 0.075(9) 0.049(7) -0.009(7) 0.015(6) -0.003(7)
C1C 0.074(8) 0.078(8) 0.078(8) -0.032(7) 0.021(7) -0.008(7)
C2C 0.092(8) 0.089(13) 0.026(4) 0.019(6) 0.002(5) -0.014(7)
N3C 0.071(5) 0.057(5) 0.030(3) 0.000(4) 0.003(3) -0.032(4)
C4C 0.092(9) 0.047(5) 0.046(5) 0.004(5) -0.017(6) -0.012(6)
C5C 0.050(5) 0.048(5) 0.085(7) 0.004(5) -0.028(6) 0.005(4)
N6C 0.034(4) 0.059(8) 0.063(4) -0.012(4) -0.016(3) 0.012(3)
C7C 0.034(4) 0.046(8) 0.095(8) -0.005(5) -0.006(4) 0.001(5)
C8C 0.046(6) 0.076(7) 0.081(7) -0.028(7) 0.003(5) 0.008(5)
N200 0.045(4) 0.052(4) 0.046(4) -0.014(4) 0.000(3) -0.002(4)
O100 0.064(5) 0.039(3) 0.049(3) -0.006(3) -0.007(3) -0.015(3)
O200 0.061(4) 0.029(3) 0.052(3) -0.008(3) -0.010(3) -0.004(3)
N400 0.069(6) 0.052(5) 0.061(4) 0.001(9) -0.002(4) -0.019(11)
O401 0.078(7) 0.06(2) 0.116(6) -0.006(7) -0.007(5) 0.001(6)
O402 0.124(10) 0.076(7) 0.120(8) -0.012(7) 0.008(9) -0.031(7)
O403 0.132(12) 0.085(8) 0.121(10) -0.024(7) 0.049(8) -0.011(8)
N300 0.047(5) 0.055(5) 0.063(5) 0.018(4) -0.012(4) -0.002(4)
O301 0.096(6) 0.054(4) 0.101(6) 0.021(5) -0.009(6) -0.022(4)
O303 0.110(9) 0.124(9) 0.112(9) 0.060(8) -0.022(8) 0.014(7)
O302 0.059(5) 0.161(11) 0.151(11) 0.034(10) -0.015(7) -0.023(7)
N500 0.061(6) 0.050(5) 0.113(9) -0.010(7) -0.003(7) -0.006(5)
O501 0.29(3) 0.36(4) 0.20(2) -0.04(3) 0.14(3) 0.06(3)
O502 0.110(9) 0.073(6) 0.198(15) 0.019(9) -0.066(10) -0.004(7)
O503 0.29(2) 0.087(8) 0.25(2) 0.004(10) -0.20(2) 0.003(11)
O700 0.081(6) 0.086(6) 0.077(5) 0.005(5) -0.006(5) 0.014(5)
O800 0.116(9) 0.046(5) 0.104(7) 0.004(4) 0.013(6) -0.010(6)

loop_
_atom_type_symbol
_atom_type_description
_atom_type_scat_dispersion_real
_atom_type_scat_dispersion_imag
_atom_type_scat_source
C C 0.0033 0.0016 'International Tables Vol C Tables 4.2.6.8 and 6.1.1.4'
H H 0.0000 0.0000 'International Tables Vol C Tables 4.2.6.8 and 6.1.1.4'
N N 0.0061 0.0033 'International Tables Vol C Tables 4.2.6.8 and 6.1.1.4'
O O 0.0106 0.0060 'International Tables Vol C Tables 4.2.6.8 and 6.1.1.4'
Gd Gd -0.1653 3.9035 'International Tables Vol C Tables 4.2.6.8 and 6.1.1.4'

loop_
_geom_angle_atom_site_label_1
_geom_angle_atom_site_label_2
_geom_angle_atom_site_label_3
_geom_angle
O200 Gd1 O100 137.8(2)
O200 Gd1 N3C 73.7(2)
O100 Gd1 N3C 145.3(2)
O200 Gd1 N6C 67.1(3)
O100 Gd1 N6C 134.1(3)
N3C Gd1 N6C 62.2(3)
O200 Gd1 N3A 131.6(3)
O100 Gd1 N3A 68.8(2)
N3C Gd1 N3A 78.5(3)
N6C Gd1 N3A 129.8(3)
O200 Gd1 N6A 143.0(3)
O100 Gd1 N6A 76.9(3)
N3C Gd1 N6A 78.3(3)
N6C Gd1 N6A 78.6(3)
N3A Gd1 N6A 63.0(3)
O200 Gd1 N6B 75.6(3)
O100 Gd1 N6B 69.7(3)
N3C Gd1 N6B 144.7(3)
N6C Gd1 N6B 90.0(3)
N3A Gd1 N6B 136.1(3)
N6A Gd1 N6B 119.3(3)
O200 Gd1 N3B 69.4(3)
O100 Gd1 N3B 74.1(3)
N3C Gd1 N3B 119.1(3)
N6C Gd1 N3B 133.6(3)
N3A Gd1 N3B 91.7(3)
N6A Gd1 N3B 147.1(3)
N6B Gd1 N3B 63.8(3)
O200 Gd1 N100 72.7(3)
O100 Gd1 N100 108.1(3)
N3C Gd1 N100 61.3(3)
N6C Gd1 N100 117.2(3)
N3A Gd1 N100 59.2(3)
N6A Gd1 N100 113.8(3)
N6B Gd1 N100 124.0(3)
N3B Gd1 N100 62.3(3)
O200 Gd1 N200 109.2(2)
O100 Gd1 N200 74.4(2)
N3C Gd1 N200 113.6(3)
N6C Gd1 N200 59.9(3)
N3A Gd1 N200 118.1(3)
N6A Gd1 N200 61.3(3)
N6B Gd1 N200 61.6(3)
N3B Gd1 N200 123.4(3)
N100 Gd1 N200 174.2(3)
C1B N100 C1C 110.1(10)
C1B N100 C1A 110.6(10)
C1C N100 C1A 110.1(10)
C1B N100 Gd1 105.9(8)
C1C N100 Gd1 109.0(7)
C1A N100 Gd1 111.1(6)
C2A C1A N100 112.8(9)
N3A C2A C1A 108.8(10)
C4A N3A C2A 119.2(12)
C4A N3A Gd1 121.1(10)
C2A N3A Gd1 119.2(8)
N3A C4A C5A 116.6(13)
N6A C5A C4A 119.9(13)
C5A N6A C7A 116.9(12)
C5A N6A Gd1 119.3(10)
C7A N6A Gd1 123.2(7)
N6A C7A C8A 107.0(9)
N200 C8A C7A 108.6(9)
N100 C1B C2B 112.4(12)
N3B C2B C1B 108.4(12)
C4B N3B C2B 117.3(11)
C4B N3B Gd1 118.0(8)
C2B N3B Gd1 122.7(9)
N3B C4B C5B 120.0(11)
N6B C5B C4B 119.8(11)
C5B N6B C7B 117.6(10)
C5B N6B Gd1 116.4(8)
C7B N6B Gd1 124.8(8)
C8B C7B N6B 107.2(12)
N200 C8B C7B 112.5(12)
N100 C1C C2C 109.2(9)
N3C C2C C1C 105.1(9)
C4C N3C C2C 116.4(9)
C4C N3C Gd1 120.5(7)
C2C N3C Gd1 122.6(7)
N3C C4C C5C 117.1(9)
N6C C5C C4C 118.1(9)
C5C N6C C7C 118.9(9)
C5C N6C Gd1 121.9(8)
C7C N6C Gd1 118.8(6)
N6C C7C C8C 112.1(10)
N200 C8C C7C 111.5(8)
C8B N200 C8A 108.5(9)
C8B N200 C8C 111.3(10)
C8A N200 C8C 109.9(9)
C8B N200 Gd1 105.6(7)
C8A N200 Gd1 108.6(6)
C8C N200 Gd1 112.8(6)
O403 N400 O402 117.8(13)
O403 N400 O401 123.7(18)
O402 N400 O401 118.5(17)
O303 N300 O301 122.2(10)
O303 N300 O302 114.1(12)
O301 N300 O302 122.5(10)
O503 N500 O501 119(2)
O503 N500 O502 126(2)
O501 N500 O502 115(2)

loop_
_geom_bond_atom_site_label_1
_geom_bond_atom_site_label_2
_geom_bond_distance
Gd1 O200 2.434(6)
Gd1 O100 2.466(7)
Gd1 N3C 2.563(8)
Gd1 N6C 2.567(8)
Gd1 N3A 2.569(9)
Gd1 N6A 2.600(11)
Gd1 N6B 2.606(9)
Gd1 N3B 2.608(8)
Gd1 N100 2.973(9)
Gd1 N200 2.982(8)
N100 C1B 1.447(16)
N100 C1C 1.460(17)
N100 C1A 1.550(13)
C1A C2A 1.484(16)
C2A N3A 1.449(19)
N3A C4A 1.329(18)
C4A C5A 1.46(2)
C5A N6A 1.299(19)
N6A C7A 1.442(17)
C7A C8A 1.580(18)
C8A N200 1.478(14)
C1B C2B 1.52(2)
C2B N3B 1.503(19)
N3B C4B 1.220(17)
C4B C5B 1.49(2)
C5B N6B 1.283(16)
N6B C7B 1.523(16)
C7B C8B 1.517(15)
C8B N200 1.463(17)
C1C C2C 1.56(2)
C2C N3C 1.487(15)
N3C C4C 1.291(14)
C4C C5C 1.480(17)
C5C N6C 1.233(15)
N6C C7C 1.453(15)
C7C C8C 1.502(17)
C8C N200 1.508(13)
N400 O403 1.20(2)
N400 O402 1.29(3)
N400 O401 1.288(16)
N300 O303 1.222(13)
N300 O301 1.222(12)
N300 O302 1.230(14)
N500 O503 1.17(2)
N500 O501 1.18(3)
N500 O502 1.209(16)
